data_4519036
loop_
_publ_author_name
'Zhang, Zong-Hui'
'Fang, Han'
'Xue, Dong-Xu'
'Bai, Junfeng'

_publ_section_title
;
 Tuning Open Metal Site-Free <b>ncb</b> Type of Metal-Organic Frameworks
 for Simultaneously High Gravimetric and Volumetric Methane Storage
 Working Capacities.
;
_journal_issue 37
_journal_name_full 'ACS applied materials &amp; interfaces'
_journal_page_first 44956
_journal_page_last 44963
_journal_paper_doi 10.1021/acsami.1c13757
_journal_volume 13
_journal_year 2021
_chemical_formula_moiety 'C51.631 H35.905 Fe3 N6 O16'
_chemical_formula_sum 'C51 H30 Fe3 N6 O16'
_chemical_formula_weight 1150.36
_space_group_crystal_system cubic
_space_group_IT_number 217
_space_group_name_Hall 'I -4 2 3'
_space_group_name_H-M_alt 'I -4 3 m'
_atom_sites_solution_hydrogens geom
_audit_creation_date 2021-07-08
_audit_creation_method
;
Olex2 1.3
(compiled 2020.11.12 svn.r5f609507 for OlexSys, GUI svn.r6272)
;
_cell_angle_alpha 90
_cell_angle_beta 90
_cell_angle_gamma 90
_cell_formula_units_Z 8
_cell_length_a 29.8619(7)
_cell_length_b 29.8619(7)
_cell_length_c 29.8619(7)
_cell_measurement_reflns_used 9988
_cell_measurement_temperature 243(2)
_cell_measurement_theta_max 50.37
_cell_measurement_theta_min 5.54
_cell_volume 26628.8(11)
_computing_cell_refinement 'SAINT v8.37A (Bruker, 2015)'
_computing_data_reduction 'SAINT v8.37A (Bruker, 2015)'
_computing_molecular_graphics 'Olex2 1.3 (Dolomanov et al., 2009)'
_computing_publication_material 'Olex2 1.3 (Dolomanov et al., 2009)'
_computing_structure_refinement 'XL  (Sheldrick, 2008)'
_computing_structure_solution 'olex2.solve 1.3 (Bourhis et al., 2015)'
_diffrn_ambient_temperature 243.0
_diffrn_measured_fraction_theta_full 0.994
_diffrn_measured_fraction_theta_max 0.994
_diffrn_measurement_device_type 'Bruker APEX-II CCD'
_diffrn_measurement_method '\f and \w scans'
_diffrn_radiation_type CuK\a
_diffrn_radiation_wavelength 1.54178
_diffrn_reflns_av_R_equivalents 0.0371
_diffrn_reflns_av_unetI/netI 0.0394
_diffrn_reflns_Laue_measured_fraction_full 0.994
_diffrn_reflns_Laue_measured_fraction_max 0.994
_diffrn_reflns_limit_h_max 25
_diffrn_reflns_limit_h_min -29
_diffrn_reflns_limit_k_max 29
_diffrn_reflns_limit_k_min -29
_diffrn_reflns_limit_l_max 13
_diffrn_reflns_limit_l_min -25
_diffrn_reflns_number 17499
_diffrn_reflns_point_group_measured_fraction_full 0.933
_diffrn_reflns_point_group_measured_fraction_max 0.933
_diffrn_reflns_theta_full 50.367
_diffrn_reflns_theta_max 50.367
_diffrn_reflns_theta_min 4.187
_exptl_absorpt_coefficient_mu 2.839
_exptl_absorpt_correction_T_max 0.7500
_exptl_absorpt_correction_T_min 0.5291
_exptl_absorpt_correction_type none
_exptl_absorpt_process_details
;
SADABS-2016/2 (Bruker,2016/2) was used for absorption correction.
wR2(int) was 0.0960 before and 0.0766 after correction.
The Ratio of minimum to maximum transmission is 0.7055.
The \l/2 correction factor is Not present.
;
_exptl_crystal_colour black
_exptl_crystal_colour_primary black
_exptl_crystal_density_diffrn 0.574
_exptl_crystal_description polyhedron
_exptl_crystal_F_000 4672
_exptl_crystal_size_max 0.2
_exptl_crystal_size_mid 0.2
_exptl_crystal_size_min 0.2
_refine_diff_density_max 0.615
_refine_diff_density_min -0.472
_refine_diff_density_rms 0.072
_refine_ls_abs_structure_details
;
 Flack x determined using 894 quotients [(I+)-(I-)]/[(I+)+(I-)]
 (Parsons, Flack and Wagner, Acta Cryst. B69 (2013) 249-259).
;
_refine_ls_abs_structure_Flack 0.252(15)
_refine_ls_extinction_method none
_refine_ls_goodness_of_fit_ref 1.055
_refine_ls_hydrogen_treatment constr
_refine_ls_matrix_type full
_refine_ls_number_parameters 155
_refine_ls_number_reflns 2407
_refine_ls_number_restraints 219
_refine_ls_restrained_S_all 1.046
_refine_ls_R_factor_all 0.0757
_refine_ls_R_factor_gt 0.0718
_refine_ls_shift/su_max 0.000
_refine_ls_shift/su_mean 0.000
_refine_ls_structure_factor_coef Fsqd
_refine_ls_weighting_details 'w=1/[\s^2^(Fo^2^)+(0.0990P)^2^+212.4569P] where P=(Fo^2^+2Fc^2^)/3'
_refine_ls_weighting_scheme calc
_refine_ls_wR_factor_gt 0.1986
_refine_ls_wR_factor_ref 0.2026
_reflns_Friedel_coverage 0.748
_reflns_Friedel_fraction_full 0.863
_reflns_Friedel_fraction_max 0.863
_reflns_number_gt 2269
_reflns_number_total 2407
_reflns_threshold_expression 'I > 2\s(I)'
_cod_data_source_file am1c13757_si_002.cif
_cod_data_source_block a
_cod_original_cell_volume 26628.8(19)
_cod_database_code 4519036
_shelx_shelxl_version_number 2014/7
_shelx_space_group_comment
;
The symmetry employed for this shelxl refinement is uniquely defined
by the following loop, which should always be used as a source of
symmetry information in preference to the above space-group names.
They are only intended as comments.
;
_shelx_estimated_absorpt_t_max 0.601
_shelx_estimated_absorpt_t_min 0.601
_olex2_refinement_description
;
1. Fixed Uiso
 At 1.2 times of:
  All C(H) groups, All N(H) groups
2. Restrained distances
 C7-C7_$1
 2.336 with sigma of 0.01
 C6-C6_$1
 2.34 with sigma of 0.01
 N1-C7 = C7-C6
 1.43 with sigma of 0.02
 C7-C6 = C6-C5
 1.43 with sigma of 0.02
 O3-C4
 1.43 with sigma of 0.02
 N2-C4
 1.43 with sigma of 0.02
 C4-C13
 1.43 with sigma of 0.02
 C7-C5
 2.477 with sigma of 0.04
 N1-C6
 2.477 with sigma of 0.04
 C4-C12 \\sim C4-C14
 with sigma of 0.02
3. Uiso/Uaniso restraints and constraints
N1 \\sim C7 \\sim C6 \\sim Fe1: within 2A with sigma of 0.04 and sigma for
terminal atoms of 0.08 within 2A
C10 \\sim C11 \\sim C14 \\sim C13 \\sim C12 \\sim C9: within 2A with sigma of
0.04 and sigma for terminal atoms of 0.08 within 2A
Uanis(O1) \\sim Ueq: with sigma of 0.001 and sigma for terminal atoms of 0.002
Uanis(C8) \\sim Ueq: with sigma of 0.001 and sigma for terminal atoms of 0.002
Uanis(N2) \\sim Ueq, Uanis(C1) \\sim Ueq, Uanis(C9) \\sim Ueq: with sigma of
0.001 and sigma for terminal atoms of 0.002
Uanis(C7) \\sim Ueq: with sigma of 0.01 and sigma for terminal atoms of 0.02
Uanis(C14) \\sim Ueq, Uanis(C11) \\sim Ueq, Uanis(C10) \\sim Ueq: with sigma of
0.01 and sigma for terminal atoms of 0.02
4. Rigid body (RIGU) restrains
 C1, C2, O2, Fe1
 with sigma for 1-2 distances of 0.004 and sigma for 1-3 distances of 0.004
 C12, C9, C10, C11, C14, C13, C4, O3, N2, C5
 with sigma for 1-2 distances of 0.004 and sigma for 1-3 distances of 0.004
 C6, C5, N2, C7, N1, Fe1
 with sigma for 1-2 distances of 0.004 and sigma for 1-3 distances of 0.004
5. Others
 Sof(C14)=Sof(C9)=0.5*FVAR(2)
 Sof(H14)=Sof(C11)=Sof(H11)=Sof(C10)=Sof(H9)=Sof(C12)=Sof(H12)=Sof(C13)=FVAR(1)
 Fixed Sof: O3(0.5) N2(0.5) H2(0.5) C4(0.5)
6.a Aromatic/amide H refined with riding coordinates:
 N2(H2), C3(H3), C6(H6), C7(H7), C14(H14), C11(H11), C9(H9), C12(H12)
6.b Fitted hexagon refined as free rotating group:
 C14(C11,C10,C9,C12,C13)
;
_smtbx_masks_void_probe_radius 1.2
_smtbx_masks_void_truncation_radius 1.2
_olex2_submission_special_instructions 'No special instructions were received'

loop_
_space_group_symop_operation_xyz
'x, y, z'
'-x, -y, z'
'-x, y, -z'
'x, -y, -z'
'z, x, y'
'z, -x, -y'
'-z, -x, y'
'-z, x, -y'
'y, z, x'
'-y, z, -x'
'y, -z, -x'
'-y, -z, x'
'y, x, z'
'-y, -x, z'
'y, -x, -z'
'-y, x, -z'
'x, z, y'
'-x, z, -y'
'-x, -z, y'
'x, -z, -y'
'z, y, x'
'z, -y, -x'
'-z, y, -x'
'-z, -y, x'
'x+1/2, y+1/2, z+1/2'
'-x+1/2, -y+1/2, z+1/2'
'-x+1/2, y+1/2, -z+1/2'
'x+1/2, -y+1/2, -z+1/2'
'z+1/2, x+1/2, y+1/2'
'z+1/2, -x+1/2, -y+1/2'
'-z+1/2, -x+1/2, y+1/2'
'-z+1/2, x+1/2, -y+1/2'
'y+1/2, z+1/2, x+1/2'
'-y+1/2, z+1/2, -x+1/2'
'y+1/2, -z+1/2, -x+1/2'
'-y+1/2, -z+1/2, x+1/2'
'y+1/2, x+1/2, z+1/2'
'-y+1/2, -x+1/2, z+1/2'
'y+1/2, -x+1/2, -z+1/2'
'-y+1/2, x+1/2, -z+1/2'
'x+1/2, z+1/2, y+1/2'
'-x+1/2, z+1/2, -y+1/2'
'-x+1/2, -z+1/2, y+1/2'
'x+1/2, -z+1/2, -y+1/2'
'z+1/2, y+1/2, x+1/2'
'z+1/2, -y+1/2, -x+1/2'
'-z+1/2, y+1/2, -x+1/2'
'-z+1/2, -y+1/2, x+1/2'

loop_
_atom_site_label
_atom_site_type_symbol
_atom_site_fract_x
_atom_site_fract_y
_atom_site_fract_z
_atom_site_U_iso_or_equiv
_atom_site_adp_type
_atom_site_occupancy
_atom_site_site_symmetry_order
_atom_site_calc_flag
_atom_site_refinement_flags_posn
_atom_site_refinement_flags_adp
_atom_site_refinement_flags_occupancy
_atom_site_disorder_assembly
_atom_site_disorder_group
Fe1 Fe 0.33301(4) 0.41079(6) 0.33301(4) 0.0192(6) Uani 1 2 d S TU P . .
O1 O 0.3582(2) 0.3582(2) 0.3582(2) 0.0113(13) Uani 1 6 d S TU P . .
O2 O 0.3918(2) 0.4438(2) 0.3244(2) 0.0414(19) Uani 1 1 d . U . . .
O3 O 0.1736(9) 0.5655(10) 0.2579(15) 0.194(16) Uani 0.5 1 d D U P A -1
O4 O 0.3343(3) 0.3854(2) 0.2669(2) 0.052(2) Uani 1 1 d . . . . .
N1 N 0.3036(3) 0.4686(4) 0.3036(3) 0.045(3) Uani 1 2 d DS TU P . .
N2 N 0.2378(9) 0.5727(4) 0.2325(9) 0.050(4) Uani 0.5 1 d D U P A -1
H2 H 0.2531 0.5810 0.2092 0.060 Uiso 0.5 1 calc R U P A -1
C1 C 0.4313(3) 0.4313(3) 0.3223(4) 0.0180(18) Uani 1 2 d S TU P . .
C2 C 0.4668(3) 0.4668(3) 0.3228(5) 0.030(3) Uani 1 2 d S TU P . .
C3 C 0.4559(4) 0.5109(5) 0.3235(5) 0.084(5) Uani 1 1 d . . . . .
H3 H 0.4256 0.5194 0.3239 0.101 Uiso 1 1 calc R U . . .
C4 C 0.2019(9) 0.6010(10) 0.2438(10) 0.121(9) Uani 0.5 1 d D U P A -1
C5 C 0.2526(6) 0.5340(8) 0.2526(6) 0.109(8) Uani 1 2 d DS TU P . .
C6 C 0.2429(5) 0.5240(7) 0.2983(5) 0.143(8) Uani 1 1 d D U . . .
H6 H 0.2189 0.5388 0.3123 0.172 Uiso 1 1 calc R U . . .
C7 C 0.2679(5) 0.4929(6) 0.3233(5) 0.112(5) Uani 1 1 d D U . . .
H7 H 0.2608 0.4881 0.3536 0.135 Uiso 1 1 calc R U . . .
C8 C 0.3547(3) 0.3547(3) 0.2511(4) 0.0155(18) Uani 1 2 d S TU P . .
C14 C 0.2072(5) 0.6469(6) 0.1765(6) 0.086(9) Uani 0.311(8) 1 d DG U P A -1
H14 H 0.2348 0.6335 0.1692 0.103 Uiso 0.621(15) 1 calc R U P A -1
C11 C 0.1912(6) 0.6826(6) 0.1512(5) 0.086(7) Uani 0.621(15) 1 d G U P A -1
H11 H 0.2080 0.6933 0.1268 0.104 Uiso 0.621(15) 1 calc R U P A -1
C10 C 0.1505(6) 0.7023(5) 0.1620(6) 0.087(6) Uani 0.621(15) 1 d G U P A -1
C9 C 0.1258(5) 0.6864(6) 0.1981(7) 0.069(8) Uani 0.311(8) 1 d G U P A -1
H9 H 0.0982 0.6998 0.2054 0.083 Uiso 0.621(15) 1 calc R U P A -1
C12 C 0.1418(5) 0.6508(7) 0.2234(6) 0.108(9) Uani 0.621(15) 1 d DG U P A -1
H12 H 0.1250 0.6400 0.2478 0.129 Uiso 0.621(15) 1 calc R U P A -1
C13 C 0.1825(5) 0.6310(6) 0.2126(6) 0.115(9) Uani 0.621(15) 1 d DG U P A -1

loop_
_atom_site_aniso_label
_atom_site_aniso_U_11
_atom_site_aniso_U_22
_atom_site_aniso_U_33
_atom_site_aniso_U_23
_atom_site_aniso_U_13
_atom_site_aniso_U_12
Fe1 0.0202(7) 0.0172(10) 0.0202(7) -0.0024(6) -0.0033(9) -0.0024(6)
O1 0.0113(13) 0.0113(13) 0.0113(13) 0.0002(8) 0.0002(8) 0.0002(8)
O2 0.017(3) 0.044(4) 0.063(5) 0.016(4) 0.000(3) 0.000(3)
O3 0.092(13) 0.164(18) 0.33(4) 0.12(2) 0.082(17) 0.054(13)
O4 0.084(6) 0.033(4) 0.037(4) 0.007(3) -0.031(4) -0.015(4)
N1 0.055(5) 0.023(6) 0.055(5) 0.005(4) -0.029(6) 0.005(4)
N2 0.050(4) 0.050(4) 0.051(4) 0.0002(14) -0.0001(14) 0.0001(14)
C1 0.0180(18) 0.0180(18) 0.018(2) 0.0006(9) 0.0006(9) -0.0003(13)
C2 0.019(4) 0.019(4) 0.051(9) -0.004(4) -0.004(4) 0.001(5)
C3 0.028(7) 0.101(12) 0.122(13) 0.027(10) 0.007(8) -0.020(7)
C4 0.103(12) 0.126(14) 0.133(16) 0.051(12) 0.053(12) 0.060(11)
C5 0.120(9) 0.086(11) 0.120(9) 0.036(8) 0.010(11) 0.036(8)
C6 0.141(14) 0.155(15) 0.134(11) 0.065(11) 0.036(10) 0.089(13)
C7 0.117(9) 0.099(9) 0.121(9) 0.017(7) 0.007(7) 0.045(7)
C8 0.0155(18) 0.0155(18) 0.016(2) -0.0005(10) -0.0005(10) 0.0002(14)
C14 0.081(12) 0.071(12) 0.105(12) 0.006(9) 0.004(8) 0.010(9)
C11 0.079(9) 0.072(10) 0.108(11) 0.005(8) 0.017(8) 0.023(7)
C10 0.088(9) 0.081(9) 0.094(10) 0.024(8) 0.018(7) 0.037(7)
C9 0.069(8) 0.069(8) 0.069(8) -0.0001(14) -0.0001(14) 0.0003(14)
C12 0.086(11) 0.109(14) 0.128(15) 0.048(13) 0.027(11) 0.031(10)
C13 0.085(11) 0.110(14) 0.151(15) 0.046(12) 0.026(10) 0.036(10)

loop_
_atom_type_symbol
_atom_type_description
_atom_type_scat_dispersion_real
_atom_type_scat_dispersion_imag
_atom_type_scat_source
C C 0.0181 0.0091 'International Tables Vol C Tables 4.2.6.8 and 6.1.1.4'
H H 0.0000 0.0000 'International Tables Vol C Tables 4.2.6.8 and 6.1.1.4'
Fe Fe -1.1336 3.1974 'International Tables Vol C Tables 4.2.6.8 and 6.1.1.4'
N N 0.0311 0.0180 'International Tables Vol C Tables 4.2.6.8 and 6.1.1.4'
O O 0.0492 0.0322 'International Tables Vol C Tables 4.2.6.8 and 6.1.1.4'

loop_
_geom_angle_atom_site_label_1
_geom_angle_atom_site_label_2
_geom_angle_atom_site_label_3
_geom_angle
_geom_angle_site_symmetry_1
_geom_angle_site_symmetry_3
_geom_angle_publ_flag
O1 Fe1 O2 96.3(3) . . ?
O1 Fe1 O2 96.3(3) . 21 ?
O1 Fe1 O4 93.7(3) . 21 ?
O1 Fe1 O4 93.7(3) . . ?
O1 Fe1 N1 178.4(5) . . ?
O2 Fe1 O2 89.1(4) . 21 ?
O2 Fe1 O4 169.7(3) . 21 ?
O2 Fe1 O4 92.3(3) 21 21 ?
O2 Fe1 O4 92.3(3) . . ?
O2 Fe1 O4 169.7(3) 21 . ?
O2 Fe1 N1 84.9(3) 21 . ?
O2 Fe1 N1 84.9(3) . . ?
O4 Fe1 O4 84.6(5) 21 . ?
O4 Fe1 N1 85.1(3) 21 . ?
O4 Fe1 N1 85.1(3) . . ?
Fe1 O1 Fe1 119.96(3) . 9 ?
Fe1 O1 Fe1 119.96(3) . 5 ?
Fe1 O1 Fe1 119.96(3) 9 5 ?
C1 O2 Fe1 133.2(7) . . ?
C8 O4 Fe1 130.7(7) . . ?
C7 N1 Fe1 123.8(6) 21 . ?
C7 N1 Fe1 123.8(6) . . ?
C7 N1 C7 111.1(12) 21 . ?
C4 N2 H2 114.9 . . ?
C5 N2 H2 114.9 . . ?
C5 N2 C4 130(3) . . ?
O2 C1 O2 124.7(11) 13 . ?
O2 C1 C2 117.4(6) 13 . ?
O2 C1 C2 117.4(6) . . ?
C3 C2 C1 121.2(7) . . ?
C3 C2 C1 121.2(7) 13 . ?
C3 C2 C3 117.6(13) . 13 ?
C2 C3 C3 121.2(7) . 14_665 ?
C2 C3 H3 119.4 . . ?
C3 C3 H3 119.4 14_665 . ?
N2 C4 O3 94(2) . . ?
N2 C4 C13 122.3(19) . . ?
C13 C4 O3 115(3) . . ?
N2 C5 C6 122(2) . . ?
N2 C5 C6 113.2(18) . 21 ?
C6 C5 C6 110.0(17) . 21 ?
C5 C6 H6 118.7 . . ?
C7 C6 C5 122.5(11) . . ?
C7 C6 H6 118.7 . . ?
N1 C7 H7 119.4 . . ?
C6 C7 N1 121.3(9) . . ?
C6 C7 H7 119.4 . . ?
O4 C8 O4 128.5(12) . 13 ?
C11 C14 H14 120.0 . . ?
C11 C14 C13 120.0 . . ?
C13 C14 H14 120.0 . . ?
C14 C11 H11 120.0 . . ?
C14 C11 C10 120.0 . . ?
C10 C11 H11 120.0 . . ?
C9 C10 C11 120.0 . . ?
C10 C9 H9 120.0 . . ?
C10 C9 C12 120.0 . . ?
C12 C9 H9 120.0 . . ?
C9 C12 H12 120.0 . . ?
C13 C12 C9 120.0 . . ?
C13 C12 H12 120.0 . . ?
C14 C13 C4 120.6(10) . . ?
C12 C13 C4 118.3(10) . . ?
C12 C13 C14 120.0 . . ?

loop_
_geom_bond_atom_site_label_1
_geom_bond_atom_site_label_2
_geom_bond_distance
_geom_bond_site_symmetry_2
_geom_bond_publ_flag
Fe1 O1 1.8967(19) . ?
Fe1 O2 2.030(6) 21 ?
Fe1 O2 2.030(6) . ?
Fe1 O4 2.114(7) 21 ?
Fe1 O4 2.114(7) . ?
Fe1 N1 2.125(11) . ?
O1 Fe1 1.8967(19) 5 ?
O1 Fe1 1.8967(19) 9 ?
O2 C1 1.238(8) . ?
O3 C4 1.42(2) . ?
O4 C8 1.196(9) . ?
N1 C7 1.417(10) . ?
N1 C7 1.417(10) 21 ?
N2 H2 0.8700 . ?
N2 C4 1.41(2) . ?
N2 C5 1.37(2) . ?
C1 O2 1.238(8) 13 ?
C1 C2 1.497(18) . ?
C2 C3 1.358(17) . ?
C2 C3 1.358(17) 13 ?
C3 C3 1.40(3) 14_665 ?
C3 H3 0.9400 . ?
C4 C13 1.42(2) . ?
C5 C6 1.428(15) . ?
C5 C6 1.428(15) 21 ?
C6 H6 0.9400 . ?
C6 C7 1.405(15) . ?
C7 H7 0.9400 . ?
C8 O4 1.196(9) 13 ?
C14 H14 0.9400 . ?
C14 C11 1.3900 . ?
C14 C13 1.3900 . ?
C11 H11 0.9400 . ?
C11 C10 1.3900 . ?
C10 C9 1.3900 . ?
C9 H9 0.9400 . ?
C9 C12 1.3900 . ?
C12 H12 0.9400 . ?
C12 C13 1.3900 . ?

loop_
_geom_torsion_atom_site_label_1
_geom_torsion_atom_site_label_2
_geom_torsion_atom_site_label_3
_geom_torsion_atom_site_label_4
_geom_torsion
_geom_torsion_site_symmetry_1
_geom_torsion_site_symmetry_2
_geom_torsion_site_symmetry_3
_geom_torsion_site_symmetry_4
_geom_torsion_publ_flag
Fe1 O2 C1 O2 2(2) . . . 13 ?
Fe1 O2 C1 C2 -170.6(8) . . . . ?
Fe1 O4 C8 O4 -13(2) . . . 13 ?
Fe1 N1 C7 C6 -165.0(16) . . . . ?
O2 Fe1 O1 Fe1 -132.8(6) 21 . . 9 ?
O2 Fe1 O1 Fe1 43.1(7) 21 . . 5 ?
O2 Fe1 O1 Fe1 132.8(6) . . . 5 ?
O2 Fe1 O1 Fe1 -43.1(7) . . . 9 ?
O2 C1 C2 C3 175.7(13) . . . 13 ?
O2 C1 C2 C3 2.9(19) 13 . . 13 ?
O2 C1 C2 C3 -175.7(13) 13 . . . ?
O2 C1 C2 C3 -2.9(19) . . . . ?
O3 C4 C13 C14 -139(2) . . . . ?
O3 C4 C13 C12 54(4) . . . . ?
O4 Fe1 O1 Fe1 134.4(6) 21 . . 9 ?
O4 Fe1 O1 Fe1 49.6(7) . . . 9 ?
O4 Fe1 O1 Fe1 -134.4(6) . . . 5 ?
O4 Fe1 O1 Fe1 -49.6(7) 21 . . 5 ?
N2 C4 C13 C14 -25(4) . . . . ?
N2 C4 C13 C12 167(2) . . . . ?
N2 C5 C6 C7 -160(2) . . . . ?
C1 C2 C3 C3 -179.3(8) . . . 14_665 ?
C3 C2 C3 C3 2(2) 13 . . 14_665 ?
C4 N2 C5 C6 -158(3) . . . 21 ?
C4 N2 C5 C6 -23(4) . . . . ?
C5 N2 C4 O3 -36(4) . . . . ?
C5 N2 C4 C13 -160(3) . . . . ?
C5 C6 C7 N1 -2(4) . . . . ?
C6 C5 C6 C7 -24(4) 21 . . . ?
C7 N1 C7 C6 28(3) 21 . . . ?
C14 C11 C10 C9 0.0 . . . . ?
C11 C14 C13 C4 -168(3) . . . . ?
C11 C14 C13 C12 0.0 . . . . ?
C11 C10 C9 C12 0.0 . . . . ?
C10 C9 C12 C13 0.0 . . . . ?
C9 C12 C13 C4 168(2) . . . . ?
C9 C12 C13 C14 0.0 . . . . ?
C13 C14 C11 C10 0.0 . . . . ?

loop_
_smtbx_masks_void_nr
_smtbx_masks_void_average_x
_smtbx_masks_void_average_y
_smtbx_masks_void_average_z
_smtbx_masks_void_volume
_smtbx_masks_void_count_electrons
_smtbx_masks_void_content
1 -0.623 -0.817 -0.760 18258.8 2305.5 ?
